data_7021046
loop_
_publ_author_name
'Bock, S\"oren'
'Eaves, Samantha G.'
'Parthey, Matthias'
'Kaupp, Martin'
'Le Guennic, Boris'
'Halet, Jean-Fran\,cois'
'Yufit, Dmitry S.'
'Howard, Judith A. K.'
'Low, Paul J.'

_publ_section_title
;
 The preparation, characterisation and electronic structures of
 2,4-pentadiynylnitrile (cyanobutadiynyl) complexes.
;
_journal_issue 12
_journal_name_full 'Dalton transactions (Cambridge, England : 2003)'
_journal_page_first 4240
_journal_page_last 4243
_journal_paper_doi 10.1039/c3dt33052d
_journal_volume 42
_journal_year 2013
_chemical_formula_moiety 'C46 H35 N P2 Ru, 1.5(C H2 Cl2), 0.125(C6 H14)'
_chemical_formula_sum 'C48.25 H39.75 Cl3 N P2 Ru'
_chemical_formula_weight 902.92
_chemical_name_systematic
;
?
;
_space_group_crystal_system triclinic
_space_group_IT_number 2
_space_group_name_Hall '-P 1'
_space_group_name_H-M_alt 'P -1'
_symmetry_space_group_name_Hall '-P 1'
_symmetry_space_group_name_H-M 'P -1'
_atom_sites_solution_hydrogens geom
_atom_sites_solution_primary direct
_atom_sites_solution_secondary difmap
_audit_creation_date 2012-05-14
_audit_creation_method
;
Olex2 1.2-beta
(compiled 2012.05.09 svn.r2324, GUI svn.r4230)
;
_cell_angle_alpha 87.912(10)
_cell_angle_beta 81.897(10)
_cell_angle_gamma 72.388(10)
_cell_formula_units_Z 2
_cell_length_a 8.8477(3)
_cell_length_b 13.5114(5)
_cell_length_c 18.6418(7)
_cell_measurement_reflns_used 5022
_cell_measurement_temperature 120
_cell_measurement_theta_max 25.81
_cell_measurement_theta_min 2.21
_cell_volume 2102.82(18)
_computing_cell_refinement 'SAINT v6.45A (Bruker, 2003)'
_computing_data_collection 'SMART v5.625 (Bruker, 2001)'
_computing_data_reduction 'SAINT v6.45A (Bruker, 2003)'
_computing_molecular_graphics
;
O. V. Dolomanov, L. J. Bourhis, R. J. Gildea, J. A. K. Howard and H. Puschmann,
OLEX2: a complete structure solution, refinement and analysis program.
J. Appl. Cryst. (2009). 42, 339-341.
;
_computing_publication_material
;
O. V. Dolomanov, L. J. Bourhis, R. J. Gildea, J. A. K. Howard and H. Puschmann,
OLEX2: a complete structure solution, refinement and analysis program.
J. Appl. Cryst. (2009). 42, 339-341.
;
_computing_structure_refinement
;
XL, G.M. Sheldrick, Acta Cryst.
(2008). A64, 112-122
;
_computing_structure_solution
;
XS, G.M. Sheldrick, Acta Cryst.
(2008). A64, 112-122
;
_diffrn_ambient_temperature 120
_diffrn_measured_fraction_theta_full 0.996
_diffrn_measured_fraction_theta_max 0.996
_diffrn_measurement_device_type 'CCD area detector'
_diffrn_measurement_method 'phi and omega scans'
_diffrn_radiation_monochromator graphite
_diffrn_radiation_type MoK\a
_diffrn_radiation_wavelength 0.71073
_diffrn_reflns_av_R_equivalents 0.0467
_diffrn_reflns_av_unetI/netI 0.0666
_diffrn_reflns_limit_h_max 11
_diffrn_reflns_limit_h_min -11
_diffrn_reflns_limit_k_max 18
_diffrn_reflns_limit_k_min -18
_diffrn_reflns_limit_l_max 25
_diffrn_reflns_limit_l_min -24
_diffrn_reflns_number 25093
_diffrn_reflns_theta_full 28.50
_diffrn_reflns_theta_max 28.50
_diffrn_reflns_theta_min 1.10
_diffrn_source 'fine-focus sealed tube'
_diffrn_source_current 35.0
_diffrn_source_power 1.75
_diffrn_source_target Mo
_diffrn_source_voltage 50.0
_exptl_absorpt_coefficient_mu 0.675
_exptl_absorpt_correction_T_max 0.9628
_exptl_absorpt_correction_T_min 0.4566
_exptl_absorpt_correction_type multi-scan
_exptl_absorpt_process_details
;
SADABS-2006/1 (Bruker,2006) was used for absorption correction.
R(int) was 0.0428 before and 0.0317 after correction.
The Ratio of minimum to maximum transmission is 0.4742.
The \l/2 correction factor is 0.0015.
;
_exptl_crystal_colour 'clear dark yellow'
_exptl_crystal_colour_lustre clear
_exptl_crystal_colour_modifier dark
_exptl_crystal_colour_primary yellow
_exptl_crystal_density_diffrn 1.426
_exptl_crystal_density_method 'not measured'
_exptl_crystal_description prism
_exptl_crystal_F_000 923
_exptl_crystal_size_max 0.3
_exptl_crystal_size_mid 0.08
_exptl_crystal_size_min 0.07
_refine_diff_density_max 1.700
_refine_diff_density_min -0.751
_refine_diff_density_rms 0.108
_refine_ls_extinction_method none
_refine_ls_goodness_of_fit_ref 1.030
_refine_ls_hydrogen_treatment constr
_refine_ls_matrix_type full
_refine_ls_number_parameters 510
_refine_ls_number_reflns 10610
_refine_ls_number_restraints 0
_refine_ls_restrained_S_all 1.030
_refine_ls_R_factor_all 0.0700
_refine_ls_R_factor_gt 0.0473
_refine_ls_shift/su_max 0.001
_refine_ls_shift/su_mean 0.000
_refine_ls_structure_factor_coef Fsqd
_refine_ls_weighting_details 'calc w=1/[\s^2^(Fo^2^)+(0.0600P)^2^+1.6000P] where P=(Fo^2^+2Fc^2^)/3'
_refine_ls_weighting_scheme calc
_refine_ls_wR_factor_gt 0.1151
_refine_ls_wR_factor_ref 0.1293
_reflns_number_gt 7910
_reflns_number_total 10610
_reflns_threshold_expression >2sigma(I)
_cod_data_source_file c3dt33052d.txt
_cod_data_source_block 12srv106
_cod_depositor_comments
;
The following automatic conversions were performed:

'_diffrn_source_target' value 'MO' changed to 'Mo' according to
/home/saulius/struct/CIF-dictionaries/cif_core.dic dictionary named
'cif_core.dic' version 2.4.2 from 2011-04-26.

Automatic conversion script
Id: cif_fix_values 1891 2012-01-12 08:04:46Z andrius 
;
_cod_original_cell_volume 2102.82(16)
_cod_database_code 7021046

loop_
_space_group_symop_id
_space_group_symop_operation_xyz
1 'x, y, z'
2 '-x, -y, -z'

loop_
_atom_site_label
_atom_site_type_symbol
_atom_site_fract_x
_atom_site_fract_y
_atom_site_fract_z
_atom_site_U_iso_or_equiv
_atom_site_adp_type
_atom_site_occupancy
_atom_site_symmetry_multiplicity
_atom_site_calc_flag
_atom_site_refinement_flags
_atom_site_disorder_assembly
_atom_site_disorder_group
Ru1 Ru 0.46276(3) 0.731650(19) 0.253021(13) 0.01852(8) Uani 1 1 d . . .
P1 P 0.61947(9) 0.71548(6) 0.34352(4) 0.01846(16) Uani 1 1 d . . .
P2 P 0.65453(9) 0.70774(6) 0.15246(4) 0.01860(16) Uani 1 1 d . . .
N1 N 0.4198(5) 0.1326(3) 0.2420(2) 0.0528(10) Uani 1 1 d . . .
C1 C 0.4855(4) 0.5830(2) 0.25091(16) 0.0196(6) Uani 1 1 d . . .
C2 C 0.4797(4) 0.4934(3) 0.24849(17) 0.0237(7) Uani 1 1 d . . .
C3 C 0.4705(4) 0.3960(3) 0.24547(17) 0.0228(6) Uani 1 1 d . . .
C4 C 0.4590(4) 0.3090(3) 0.24264(18) 0.0253(7) Uani 1 1 d . . .
C5 C 0.4379(5) 0.2132(3) 0.2424(2) 0.0337(8) Uani 1 1 d . . .
C6 C 0.2006(4) 0.7692(3) 0.2867(2) 0.0329(8) Uani 1 1 d . . .
H6 H 0.1552 0.7203 0.3092 0.039 Uiso 1 1 calc R . .
C7 C 0.2266(4) 0.7860(3) 0.2107(2) 0.0298(8) Uani 1 1 d . . .
H7 H 0.2013 0.7503 0.1747 0.036 Uiso 1 1 calc R . .
C8 C 0.2976(4) 0.8664(3) 0.20013(19) 0.0289(7) Uani 1 1 d . . .
H8 H 0.3279 0.8927 0.1555 0.035 Uiso 1 1 calc R . .
C9 C 0.3154(4) 0.9009(3) 0.2681(2) 0.0309(8) Uani 1 1 d . . .
H9 H 0.3582 0.9538 0.2763 0.037 Uiso 1 1 calc R . .
C10 C 0.2558(4) 0.8396(3) 0.3219(2) 0.0317(8) Uani 1 1 d . . .
H10 H 0.2535 0.8451 0.3717 0.038 Uiso 1 1 calc R . .
C11 C 0.6632(4) 0.8371(2) 0.35597(17) 0.0216(6) Uani 1 1 d . . .
C12 C 0.5542(4) 0.9178(3) 0.39843(19) 0.0279(7) Uani 1 1 d . . .
H12 H 0.4643 0.9068 0.4257 0.033 Uiso 1 1 calc R . .
C13 C 0.5792(4) 1.0146(3) 0.4002(2) 0.0327(8) Uani 1 1 d . . .
H13 H 0.5054 1.0678 0.4283 0.039 Uiso 1 1 calc R . .
C14 C 0.7123(5) 1.0321(3) 0.3606(2) 0.0351(8) Uani 1 1 d . . .
H14 H 0.7286 1.0968 0.3622 0.042 Uiso 1 1 calc R . .
C15 C 0.8217(4) 0.9528(3) 0.3186(2) 0.0323(8) Uani 1 1 d . . .
H15 H 0.9121 0.9642 0.2921 0.039 Uiso 1 1 calc R . .
C16 C 0.7970(4) 0.8562(3) 0.31578(19) 0.0260(7) Uani 1 1 d . . .
H16 H 0.8703 0.8038 0.2868 0.031 Uiso 1 1 calc R . .
C21 C 0.5229(4) 0.6928(2) 0.43451(16) 0.0202(6) Uani 1 1 d . . .
C22 C 0.5752(4) 0.7185(3) 0.49659(18) 0.0276(7) Uani 1 1 d . . .
H22 H 0.6541 0.7516 0.4922 0.033 Uiso 1 1 calc R . .
C23 C 0.5104(4) 0.6950(3) 0.56437(19) 0.0295(7) Uani 1 1 d . . .
H23 H 0.5444 0.7138 0.6054 0.035 Uiso 1 1 calc R . .
C24 C 0.3949(4) 0.6434(3) 0.57211(18) 0.0295(7) Uani 1 1 d . . .
H24 H 0.3517 0.6275 0.6179 0.035 Uiso 1 1 calc R . .
C25 C 0.3454(4) 0.6162(3) 0.51083(19) 0.0312(8) Uani 1 1 d . . .
H25 H 0.2696 0.5805 0.5154 0.037 Uiso 1 1 calc R . .
C26 C 0.4073(4) 0.6413(3) 0.44248(18) 0.0254(7) Uani 1 1 d . . .
H26 H 0.3712 0.6236 0.4017 0.030 Uiso 1 1 calc R . .
C31 C 0.8103(4) 0.6130(2) 0.34651(17) 0.0206(6) Uani 1 1 d . . .
C32 C 0.9287(4) 0.6251(3) 0.3849(2) 0.0297(7) Uani 1 1 d . . .
H32 H 0.9181 0.6893 0.4049 0.036 Uiso 1 1 calc R . .
C33 C 1.0617(4) 0.5413(3) 0.3932(2) 0.0379(9) Uani 1 1 d . . .
H33 H 1.1410 0.5502 0.4179 0.046 Uiso 1 1 calc R . .
C34 C 1.0780(4) 0.4452(3) 0.3652(2) 0.0367(9) Uani 1 1 d . . .
H34 H 1.1674 0.3894 0.3712 0.044 Uiso 1 1 calc R . .
C35 C 0.9600(4) 0.4323(3) 0.3279(2) 0.0305(8) Uani 1 1 d . . .
H35 H 0.9695 0.3672 0.3097 0.037 Uiso 1 1 calc R . .
C36 C 0.8282(4) 0.5159(3) 0.31773(18) 0.0250(7) Uani 1 1 d . . .
H36 H 0.7513 0.5070 0.2915 0.030 Uiso 1 1 calc R . .
C41 C 0.7508(4) 0.8096(3) 0.12754(18) 0.0244(7) Uani 1 1 d . . .
C42 C 0.6870(4) 0.9074(3) 0.15837(19) 0.0295(7) Uani 1 1 d . . .
H42 H 0.5950 0.9220 0.1922 0.035 Uiso 1 1 calc R . .
C43 C 0.7606(5) 0.9847(3) 0.1387(2) 0.0395(9) Uani 1 1 d . . .
H43 H 0.7163 1.0508 0.1589 0.047 Uiso 1 1 calc R . .
C44 C 0.8978(5) 0.9630(3) 0.0898(2) 0.0443(10) Uani 1 1 d . . .
H44 H 0.9473 1.0142 0.0779 0.053 Uiso 1 1 calc R . .
C45 C 0.9629(5) 0.8657(3) 0.0581(2) 0.0420(10) Uani 1 1 d . . .
H45 H 1.0554 0.8515 0.0247 0.050 Uiso 1 1 calc R . .
C46 C 0.8895(4) 0.7900(3) 0.0766(2) 0.0328(8) Uani 1 1 d . . .
H46 H 0.9326 0.7248 0.0549 0.039 Uiso 1 1 calc R . .
C51 C 0.8307(4) 0.5923(3) 0.14183(17) 0.0221(6) Uani 1 1 d . . .
C52 C 0.9688(4) 0.5945(3) 0.16957(19) 0.0269(7) Uani 1 1 d . . .
H52 H 0.9680 0.6530 0.1946 0.032 Uiso 1 1 calc R . .
C53 C 1.1070(4) 0.5104(3) 0.1601(2) 0.0340(8) Uani 1 1 d . . .
H53 H 1.1986 0.5132 0.1779 0.041 Uiso 1 1 calc R . .
C54 C 1.1081(5) 0.4229(3) 0.1243(2) 0.0395(9) Uani 1 1 d . . .
H54 H 1.2007 0.3667 0.1179 0.047 Uiso 1 1 calc R . .
C55 C 0.9723(5) 0.4183(3) 0.0976(2) 0.0417(10) Uani 1 1 d . . .
H55 H 0.9734 0.3587 0.0739 0.050 Uiso 1 1 calc R . .
C56 C 0.8331(5) 0.5030(3) 0.1064(2) 0.0315(8) Uani 1 1 d . . .
H56 H 0.7420 0.4995 0.0885 0.038 Uiso 1 1 calc R . .
C61 C 0.5558(4) 0.7031(3) 0.07204(17) 0.0235(7) Uani 1 1 d . . .
C62 C 0.4636(4) 0.6358(3) 0.07202(19) 0.0284(7) Uani 1 1 d . . .
H62 H 0.4571 0.5918 0.1112 0.034 Uiso 1 1 calc R . .
C63 C 0.3812(5) 0.6335(3) 0.0142(2) 0.0336(8) Uani 1 1 d . . .
H63 H 0.3221 0.5871 0.0144 0.040 Uiso 1 1 calc R . .
C64 C 0.3869(5) 0.7003(3) -0.0439(2) 0.0378(9) Uani 1 1 d . . .
H64 H 0.3315 0.6992 -0.0826 0.045 Uiso 1 1 calc R . .
C65 C 0.4766(5) 0.7687(3) -0.0433(2) 0.0402(10) Uani 1 1 d . . .
H65 H 0.4812 0.8137 -0.0820 0.048 Uiso 1 1 calc R . .
C66 C 0.5594(4) 0.7706(3) 0.01415(19) 0.0303(8) Uani 1 1 d . . .
H66 H 0.6177 0.8175 0.0140 0.036 Uiso 1 1 calc R . .
Cl1 Cl -0.0416(3) 0.87360(19) 0.47461(10) 0.0444(5) Uani 0.50 1 d P A 1
Cl2 Cl -0.1640(3) 0.85410(16) 0.62416(10) 0.0423(5) Uani 0.50 1 d P A 1
C1H C -0.087(2) 0.8086(13) 0.5770(10) 0.043(2) Uiso 0.25 1 d P B 2
H1HA H -0.1230 0.7853 0.5364 0.064 Uiso 0.25 1 calc PR B 2
H1HB H -0.1529 0.8004 0.6208 0.064 Uiso 0.25 1 calc PR B 2
H1HC H 0.0223 0.7682 0.5798 0.064 Uiso 0.25 1 calc PR B 2
C1S C 0.0054(11) 0.8506(7) 0.5609(5) 0.0439(19) Uiso 0.50 1 d P A 1
H1SA H 0.0524 0.9024 0.5741 0.053 Uiso 0.50 1 calc PR A 1
H1SB H 0.0844 0.7830 0.5625 0.053 Uiso 0.50 1 calc PR A 1
C2H C -0.095(2) 0.9154(13) 0.5679(9) 0.043(2) Uiso 0.25 1 d P B 2
H2HA H -0.2075 0.9526 0.5667 0.051 Uiso 0.25 1 calc PR B 2
H2HB H -0.0683 0.9367 0.6123 0.051 Uiso 0.25 1 calc PR B 2
C3H C -0.014(2) 0.9536(13) 0.5137(9) 0.043(2) Uiso 0.25 1 d P . 2
H3HA H -0.0444 0.9280 0.4718 0.051 Uiso 0.25 1 calc PR . 2
H3HB H 0.0948 0.9099 0.5162 0.051 Uiso 0.25 1 calc PR . 2
Cl3 Cl 0.86712(12) 0.21149(8) 0.22053(6) 0.0457(2) Uani 1 1 d . . .
Cl4 Cl 1.15038(14) 0.13447(9) 0.11223(6) 0.0485(3) Uani 1 1 d . . .
C2SA C 1.0810(9) 0.1719(7) 0.2025(4) 0.0314(16) Uiso 0.50 1 d P C 1
H2SA H 1.1194 0.2288 0.2138 0.038 Uiso 0.50 1 calc PR C 1
H2SB H 1.1242 0.1142 0.2337 0.038 Uiso 0.50 1 calc PR C 1
C2SB C 1.0612(12) 0.1300(9) 0.2033(6) 0.054(3) Uiso 0.50 1 d P C 2
H2SC H 1.0612 0.0593 0.2144 0.065 Uiso 0.50 1 calc PR C 2
H2SD H 1.1258 0.1488 0.2352 0.065 Uiso 0.50 1 calc PR C 2

loop_
_atom_site_aniso_label
_atom_site_aniso_U_11
_atom_site_aniso_U_22
_atom_site_aniso_U_33
_atom_site_aniso_U_23
_atom_site_aniso_U_13
_atom_site_aniso_U_12
Ru1 0.01664(12) 0.02043(13) 0.01888(13) 0.00018(9) -0.00290(9) -0.00595(9)
P1 0.0172(4) 0.0215(4) 0.0181(4) -0.0006(3) -0.0018(3) -0.0079(3)
P2 0.0194(4) 0.0189(4) 0.0179(4) 0.0011(3) -0.0026(3) -0.0065(3)
N1 0.066(3) 0.0315(19) 0.069(3) 0.0041(18) -0.024(2) -0.0201(18)
C1 0.0184(14) 0.0256(16) 0.0160(14) 0.0001(12) -0.0012(12) -0.0089(12)
C2 0.0230(16) 0.0292(17) 0.0206(15) 0.0035(13) -0.0042(13) -0.0102(13)
C3 0.0217(15) 0.0268(17) 0.0201(15) 0.0025(12) -0.0042(13) -0.0073(13)
C4 0.0267(17) 0.0273(17) 0.0211(16) 0.0011(13) -0.0040(13) -0.0068(14)
C5 0.042(2) 0.0289(19) 0.0325(19) 0.0027(15) -0.0113(17) -0.0121(16)
C6 0.0113(14) 0.041(2) 0.044(2) 0.0031(17) -0.0017(14) -0.0049(14)
C7 0.0188(15) 0.0354(19) 0.0333(19) -0.0048(15) -0.0097(14) -0.0021(14)
C8 0.0271(17) 0.0269(17) 0.0287(18) 0.0043(14) -0.0087(15) -0.0005(14)
C9 0.0226(16) 0.0245(17) 0.041(2) -0.0055(15) -0.0098(15) 0.0026(13)
C10 0.0184(16) 0.041(2) 0.0263(18) -0.0082(15) -0.0012(14) 0.0050(14)
C11 0.0216(15) 0.0226(16) 0.0230(16) -0.0001(12) -0.0059(13) -0.0088(12)
C12 0.0262(17) 0.0283(18) 0.0294(18) -0.0030(14) 0.0010(14) -0.0106(14)
C13 0.0328(19) 0.0266(18) 0.037(2) -0.0044(15) -0.0034(16) -0.0058(15)
C14 0.041(2) 0.0272(18) 0.043(2) -0.0006(16) -0.0080(18) -0.0185(16)
C15 0.0293(18) 0.0323(19) 0.041(2) 0.0024(16) -0.0054(16) -0.0173(15)
C16 0.0227(16) 0.0271(17) 0.0287(17) -0.0015(13) -0.0026(14) -0.0087(13)
C21 0.0183(14) 0.0251(16) 0.0163(14) 0.0008(12) -0.0005(12) -0.0062(12)
C22 0.0305(18) 0.0327(18) 0.0237(17) 0.0030(14) -0.0077(14) -0.0139(15)
C23 0.0324(18) 0.0346(19) 0.0228(17) -0.0005(14) -0.0083(15) -0.0099(15)
C24 0.0329(18) 0.0338(19) 0.0200(16) 0.0069(14) -0.0023(14) -0.0087(15)
C25 0.0326(19) 0.041(2) 0.0269(18) 0.0062(15) -0.0032(15) -0.0220(16)
C26 0.0261(16) 0.0318(18) 0.0214(16) 0.0009(13) -0.0047(13) -0.0127(14)
C31 0.0169(14) 0.0254(16) 0.0197(15) 0.0038(12) -0.0019(12) -0.0071(12)
C32 0.0277(17) 0.0320(19) 0.0334(19) -0.0002(15) -0.0096(15) -0.0126(15)
C33 0.0246(18) 0.047(2) 0.048(2) 0.0042(18) -0.0194(17) -0.0132(16)
C34 0.0180(16) 0.037(2) 0.050(2) 0.0051(17) -0.0071(16) -0.0003(15)
C35 0.0277(17) 0.0255(17) 0.036(2) 0.0009(14) -0.0043(15) -0.0053(14)
C36 0.0222(16) 0.0268(17) 0.0264(17) 0.0023(13) -0.0047(13) -0.0074(13)
C41 0.0263(16) 0.0263(16) 0.0234(16) 0.0061(13) -0.0057(13) -0.0117(13)
C42 0.0347(19) 0.0277(18) 0.0295(18) 0.0064(14) -0.0069(15) -0.0140(15)
C43 0.059(3) 0.029(2) 0.040(2) 0.0088(16) -0.015(2) -0.0237(19)
C44 0.055(3) 0.046(2) 0.045(2) 0.022(2) -0.013(2) -0.034(2)
C45 0.042(2) 0.051(3) 0.041(2) 0.0165(19) -0.0062(19) -0.027(2)
C46 0.0334(19) 0.036(2) 0.0299(19) 0.0087(15) -0.0020(16) -0.0141(16)
C51 0.0204(15) 0.0257(16) 0.0189(15) 0.0039(12) -0.0020(12) -0.0058(12)
C52 0.0225(16) 0.0305(18) 0.0268(17) 0.0021(14) -0.0027(14) -0.0073(14)
C53 0.0236(17) 0.037(2) 0.040(2) 0.0079(16) -0.0051(16) -0.0068(15)
C54 0.0289(19) 0.036(2) 0.041(2) 0.0030(17) -0.0014(17) 0.0068(16)
C55 0.047(2) 0.0254(19) 0.046(2) -0.0085(17) -0.010(2) 0.0015(17)
C56 0.0337(19) 0.0263(18) 0.0321(19) -0.0035(14) -0.0098(16) -0.0026(15)
C61 0.0224(15) 0.0282(17) 0.0180(15) -0.0019(12) -0.0021(13) -0.0049(13)
C62 0.0322(18) 0.0307(18) 0.0239(17) -0.0008(14) -0.0083(14) -0.0098(15)
C63 0.0339(19) 0.040(2) 0.0299(19) -0.0061(16) -0.0085(16) -0.0131(16)
C64 0.0321(19) 0.055(3) 0.0227(18) -0.0016(16) -0.0083(16) -0.0054(18)
C65 0.036(2) 0.057(3) 0.0233(18) 0.0130(17) -0.0070(16) -0.0073(19)
C66 0.0255(17) 0.039(2) 0.0239(17) 0.0057(15) -0.0017(14) -0.0076(15)
Cl1 0.0498(12) 0.0668(14) 0.0234(9) -0.0033(9) -0.0018(8) -0.0288(11)
Cl2 0.0490(11) 0.0385(10) 0.0268(9) 0.0011(8) 0.0022(8) 0.0023(9)
Cl3 0.0362(5) 0.0455(6) 0.0554(6) 0.0006(5) -0.0015(5) -0.0145(4)
Cl4 0.0515(6) 0.0435(6) 0.0502(6) -0.0009(5) 0.0062(5) -0.0195(5)

loop_
_atom_type_symbol
_atom_type_description
_atom_type_scat_dispersion_real
_atom_type_scat_dispersion_imag
_atom_type_scat_source
C C 0.0033 0.0016 'International Tables Vol C Tables 4.2.6.8 and 6.1.1.4'
H H 0.0000 0.0000 'International Tables Vol C Tables 4.2.6.8 and 6.1.1.4'
Cl Cl 0.1484 0.1585 'International Tables Vol C Tables 4.2.6.8 and 6.1.1.4'
N N 0.0061 0.0033 'International Tables Vol C Tables 4.2.6.8 and 6.1.1.4'
P P 0.1023 0.0942 'International Tables Vol C Tables 4.2.6.8 and 6.1.1.4'
Ru Ru -1.2594 0.8363 'International Tables Vol C Tables 4.2.6.8 and 6.1.1.4'

loop_
_geom_angle_atom_site_label_1
_geom_angle_atom_site_label_2
_geom_angle_atom_site_label_3
_geom_angle
_geom_angle_site_symmetry_1
_geom_angle_site_symmetry_3
P1 Ru1 P2 100.40(3) . .
C1 Ru1 P1 93.66(9) . .
C1 Ru1 P2 88.87(9) . .
C1 Ru1 C6 91.14(14) . .
C1 Ru1 C7 96.61(13) . .
C1 Ru1 C8 130.43(13) . .
C1 Ru1 C9 152.58(13) . .
C1 Ru1 C10 120.17(14) . .
C6 Ru1 P1 116.87(10) . .
C6 Ru1 P2 142.64(10) . .
C6 Ru1 C7 37.23(13) . .
C6 Ru1 C8 61.27(14) . .
C6 Ru1 C9 61.49(14) . .
C6 Ru1 C10 36.95(14) . .
C7 Ru1 P1 152.03(10) . .
C7 Ru1 P2 105.73(10) . .
C7 Ru1 C8 36.43(13) . .
C7 Ru1 C9 61.19(13) . .
C8 Ru1 P1 134.80(9) . .
C8 Ru1 P2 91.15(10) . .
C8 Ru1 C9 36.36(13) . .
C9 Ru1 P1 99.99(9) . .
C9 Ru1 P2 111.60(10) . .
C10 Ru1 P1 90.71(9) . .
C10 Ru1 P2 148.33(11) . .
C10 Ru1 C7 61.68(13) . .
C10 Ru1 C8 61.09(13) . .
C10 Ru1 C9 36.82(14) . .
C11 P1 Ru1 110.50(11) . .
C11 P1 C21 102.61(15) . .
C11 P1 C31 105.21(14) . .
C21 P1 Ru1 114.65(10) . .
C31 P1 Ru1 124.23(11) . .
C31 P1 C21 96.96(14) . .
C41 P2 Ru1 119.21(12) . .
C41 P2 C61 102.04(15) . .
C51 P2 Ru1 121.61(10) . .
C51 P2 C41 100.04(15) . .
C51 P2 C61 103.70(15) . .
C61 P2 Ru1 107.69(11) . .
C2 C1 Ru1 171.9(3) . .
C1 C2 C3 178.9(4) . .
C4 C3 C2 178.7(4) . .
C3 C4 C5 176.6(4) . .
N1 C5 C4 179.8(5) . .
Ru1 C6 H6 121.6 . .
C7 C6 Ru1 72.13(19) . .
C7 C6 H6 126.0 . .
C10 C6 Ru1 72.00(19) . .
C10 C6 H6 126.0 . .
C10 C6 C7 108.0(3) . .
Ru1 C7 H7 122.4 . .
C6 C7 Ru1 70.64(19) . .
C6 C7 H7 126.3 . .
C8 C7 Ru1 72.38(19) . .
C8 C7 C6 107.5(3) . .
C8 C7 H7 126.3 . .
Ru1 C8 H8 122.7 . .
C7 C8 Ru1 71.19(19) . .
C7 C8 H8 125.4 . .
C7 C8 C9 109.1(3) . .
C9 C8 Ru1 72.32(19) . .
C9 C8 H8 125.4 . .
Ru1 C9 H9 123.7 . .
C8 C9 Ru1 71.32(19) . .
C8 C9 H9 126.4 . .
C8 C9 C10 107.2(3) . .
C10 C9 Ru1 70.23(19) . .
C10 C9 H9 126.4 . .
Ru1 C10 H10 121.8 . .
C6 C10 Ru1 71.05(19) . .
C6 C10 C9 108.2(3) . .
C6 C10 H10 125.9 . .
C9 C10 Ru1 72.95(19) . .
C9 C10 H10 125.9 . .
C12 C11 P1 121.1(2) . .
C16 C11 P1 120.2(2) . .
C16 C11 C12 118.3(3) . .
C11 C12 H12 119.7 . .
C13 C12 C11 120.5(3) . .
C13 C12 H12 119.7 . .
C12 C13 H13 119.7 . .
C14 C13 C12 120.6(3) . .
C14 C13 H13 119.7 . .
C13 C14 H14 120.2 . .
C13 C14 C15 119.6(3) . .
C15 C14 H14 120.2 . .
C14 C15 H15 119.8 . .
C14 C15 C16 120.3(3) . .
C16 C15 H15 119.8 . .
C11 C16 H16 119.7 . .
C15 C16 C11 120.7(3) . .
C15 C16 H16 119.7 . .
C22 C21 P1 120.5(2) . .
C26 C21 P1 120.6(2) . .
C26 C21 C22 118.7(3) . .
C21 C22 H22 119.8 . .
C23 C22 C21 120.4(3) . .
C23 C22 H22 119.8 . .
C22 C23 H23 119.6 . .
C22 C23 C24 120.8(3) . .
C24 C23 H23 119.6 . .
C23 C24 H24 120.5 . .
C25 C24 C23 118.9(3) . .
C25 C24 H24 120.5 . .
C24 C25 H25 119.6 . .
C24 C25 C26 120.8(3) . .
C26 C25 H25 119.6 . .
C21 C26 H26 119.8 . .
C25 C26 C21 120.4(3) . .
C25 C26 H26 119.8 . .
C32 C31 P1 122.2(3) . .
C36 C31 P1 118.4(2) . .
C36 C31 C32 118.9(3) . .
C31 C32 H32 120.0 . .
C33 C32 C31 120.0(3) . .
C33 C32 H32 120.0 . .
C32 C33 H33 119.6 . .
C34 C33 C32 120.9(3) . .
C34 C33 H33 119.6 . .
C33 C34 H34 120.2 . .
C33 C34 C35 119.5(3) . .
C35 C34 H34 120.2 . .
C34 C35 H35 119.8 . .
C36 C35 C34 120.3(3) . .
C36 C35 H35 119.8 . .
C31 C36 H36 119.8 . .
C35 C36 C31 120.4(3) . .
C35 C36 H36 119.8 . .
C42 C41 P2 120.4(3) . .
C42 C41 C46 118.6(3) . .
C46 C41 P2 120.9(3) . .
C41 C42 H42 120.0 . .
C41 C42 C43 120.0(4) . .
C43 C42 H42 120.0 . .
C42 C43 H43 119.9 . .
C44 C43 C42 120.2(4) . .
C44 C43 H43 119.9 . .
C43 C44 H44 119.7 . .
C43 C44 C45 120.5(4) . .
C45 C44 H44 119.7 . .
C44 C45 H45 120.3 . .
C46 C45 C44 119.3(4) . .
C46 C45 H45 120.3 . .
C41 C46 H46 119.4 . .
C45 C46 C41 121.2(4) . .
C45 C46 H46 119.4 . .
C52 C51 P2 118.9(3) . .
C56 C51 P2 122.5(3) . .
C56 C51 C52 118.6(3) . .
C51 C52 H52 119.6 . .
C53 C52 C51 120.8(3) . .
C53 C52 H52 119.6 . .
C52 C53 H53 120.0 . .
C54 C53 C52 119.9(4) . .
C54 C53 H53 120.0 . .
C53 C54 H54 119.9 . .
C53 C54 C55 120.3(3) . .
C55 C54 H54 119.9 . .
C54 C55 H55 119.9 . .
C54 C55 C56 120.1(4) . .
C56 C55 H55 119.9 . .
C51 C56 C55 120.2(3) . .
C51 C56 H56 119.9 . .
C55 C56 H56 119.9 . .
C62 C61 P2 118.9(3) . .
C66 C61 P2 122.2(3) . .
C66 C61 C62 118.6(3) . .
C61 C62 H62 119.6 . .
C63 C62 C61 120.8(3) . .
C63 C62 H62 119.6 . .
C62 C63 H63 119.9 . .
C62 C63 C64 120.2(4) . .
C64 C63 H63 119.9 . .
C63 C64 H64 120.5 . .
C65 C64 C63 119.0(3) . .
C65 C64 H64 120.5 . .
C64 C65 H65 119.6 . .
C66 C65 C64 120.8(4) . .
C66 C65 H65 119.6 . .
C61 C66 H66 119.7 . .
C65 C66 C61 120.5(4) . .
C65 C66 H66 119.7 . .
H1HA C1H H1HB 109.5 . .
H1HA C1H H1HC 109.5 . .
H1HB C1H H1HC 109.5 . .
C2H C1H H1HA 109.5 . .
C2H C1H H1HB 109.5 . .
C2H C1H H1HC 109.5 . .
Cl1 C1S Cl2 111.9(5) . .
Cl1 C1S H1SA 109.2 . .
Cl1 C1S H1SB 109.2 . .
Cl2 C1S H1SA 109.2 . .
Cl2 C1S H1SB 109.2 . .
H1SA C1S H1SB 107.9 . .
C1H C2H H2HA 106.0 . .
C1H C2H H2HB 106.0 . .
H2HA C2H H2HB 106.3 . .
C3H C2H C1H 125.2(17) . .
C3H C2H H2HA 106.0 . .
C3H C2H H2HB 106.0 . .
C2H C3H C3H 143(2) . 2_576
C2H C3H H3HA 101.2 . .
C2H C3H H3HB 101.2 . .
C3H C3H H3HA 101.2 2_576 .
C3H C3H H3HB 101.2 2_576 .
H3HA C3H H3HB 104.5 . .
C2SB Cl3 C2SA 20.9(4) . .
C2SA Cl4 C2SB 21.0(4) . .
Cl3 C2SA H2SA 109.2 . .
Cl3 C2SA H2SB 109.2 . .
Cl4 C2SA Cl3 112.0(4) . .
Cl4 C2SA H2SA 109.2 . .
Cl4 C2SA H2SB 109.2 . .
H2SA C2SA H2SB 107.9 . .
Cl3 C2SB Cl4 113.5(6) . .
Cl3 C2SB H2SC 108.9 . .
Cl3 C2SB H2SD 108.9 . .
Cl4 C2SB H2SC 108.9 . .
Cl4 C2SB H2SD 108.9 . .
H2SC C2SB H2SD 107.7 . .

loop_
_geom_bond_atom_site_label_1
_geom_bond_atom_site_label_2
_geom_bond_distance
_geom_bond_site_symmetry_2
Ru1 P1 2.2947(8) .
Ru1 P2 2.3050(9) .
Ru1 C1 1.958(3) .
Ru1 C6 2.221(3) .
Ru1 C7 2.241(3) .
Ru1 C8 2.256(3) .
Ru1 C9 2.269(3) .
Ru1 C10 2.233(3) .
P1 C11 1.828(3) .
P1 C21 1.847(3) .
P1 C31 1.838(3) .
P2 C41 1.840(3) .
P2 C51 1.835(3) .
P2 C61 1.850(3) .
N1 C5 1.148(5) .
C1 C2 1.230(4) .
C2 C3 1.346(5) .
C3 C4 1.215(5) .
C4 C5 1.362(5) .
C6 H6 0.9300 .
C6 C7 1.424(5) .
C6 C10 1.412(5) .
C7 H7 0.9300 .
C7 C8 1.406(5) .
C8 H8 0.9300 .
C8 C9 1.412(5) .
C9 H9 0.9300 .
C9 C10 1.422(5) .
C10 H10 0.9300 .
C11 C12 1.399(5) .
C11 C16 1.396(4) .
C12 H12 0.9300 .
C12 C13 1.392(5) .
C13 H13 0.9300 .
C13 C14 1.378(5) .
C14 H14 0.9300 .
C14 C15 1.386(5) .
C15 H15 0.9300 .
C15 C16 1.391(5) .
C16 H16 0.9300 .
C21 C22 1.397(4) .
C21 C26 1.391(4) .
C22 H22 0.9300 .
C22 C23 1.380(5) .
C23 H23 0.9300 .
C23 C24 1.391(5) .
C24 H24 0.9300 .
C24 C25 1.379(5) .
C25 H25 0.9300 .
C25 C26 1.387(5) .
C26 H26 0.9300 .
C31 C32 1.400(4) .
C31 C36 1.392(5) .
C32 H32 0.9300 .
C32 C33 1.387(5) .
C33 H33 0.9300 .
C33 C34 1.376(6) .
C34 H34 0.9300 .
C34 C35 1.388(5) .
C35 H35 0.9300 .
C35 C36 1.386(5) .
C36 H36 0.9300 .
C41 C42 1.382(5) .
C41 C46 1.404(5) .
C42 H42 0.9300 .
C42 C43 1.401(5) .
C43 H43 0.9300 .
C43 C44 1.372(6) .
C44 H44 0.9300 .
C44 C45 1.383(6) .
C45 H45 0.9300 .
C45 C46 1.378(5) .
C46 H46 0.9300 .
C51 C52 1.401(5) .
C51 C56 1.389(5) .
C52 H52 0.9300 .
C52 C53 1.389(5) .
C53 H53 0.9300 .
C53 C54 1.375(6) .
C54 H54 0.9300 .
C54 C55 1.383(6) .
C55 H55 0.9300 .
C55 C56 1.399(5) .
C56 H56 0.9300 .
C61 C62 1.394(5) .
C61 C66 1.391(5) .
C62 H62 0.9300 .
C62 C63 1.389(5) .
C63 H63 0.9300 .
C63 C64 1.390(5) .
C64 H64 0.9300 .
C64 C65 1.390(6) .
C65 H65 0.9300 .
C65 C66 1.385(5) .
C66 H66 0.9300 .
Cl1 C1S 1.712(9) .
Cl2 C1S 1.761(9) .
C1H H1HA 0.9600 .
C1H H1HB 0.9600 .
C1H H1HC 0.9600 .
C1H C2H 1.43(2) .
C1S H1SA 0.9700 .
C1S H1SB 0.9700 .
C2H H2HA 0.9700 .
C2H H2HB 0.9700 .
C2H C3H 1.34(2) .
C3H C3H 1.41(3) 2_576
C3H H3HA 0.9700 .
C3H H3HB 0.9700 .
Cl3 C2SA 1.790(8) .
Cl3 C2SB 1.730(10) .
Cl4 C2SA 1.745(8) .
Cl4 C2SB 1.775(10) .
C2SA H2SA 0.9700 .
C2SA H2SB 0.9700 .
C2SB H2SC 0.9700 .
C2SB H2SD 0.9700 .
